data_7058618
loop_
_publ_author_name
'Bocian, Aleksandra'
'Napiera\/la, Sergiusz'
'Gorczy\'nski, Adam'
'Kubicki, Maciej'
'Wa\/l\;esa-Chorab, Monika'
'Patroniak, Violetta'

_publ_section_title
;
 The first example of an asymmetrical \m-oxo bridged dinuclear iron
 complex with a terpyridine ligand
;
_journal_issue 32
_journal_name_full 'New Journal of Chemistry'
_journal_page_first 12650
_journal_paper_doi 10.1039/C9NJ02413A
_journal_volume 43
_journal_year 2019
_chemical_formula_moiety '2(C17 H15 Cl2 Fe N3), 2(Cl4 Fe), C7 H8'
_chemical_formula_sum 'C41 H38 Cl12 Fe4 N6'
_chemical_formula_weight 1263.57
_space_group_crystal_system monoclinic
_space_group_IT_number 14
_space_group_name_Hall '-P 2yn'
_space_group_name_H-M_alt 'P 1 21/n 1'
_symmetry_space_group_name_Hall '-P 2yn'
_symmetry_space_group_name_H-M 'P 1 21/n 1'
_atom_sites_solution_hydrogens geom
_audit_creation_method SHELXL-2014/7
_audit_update_record
;
2019-02-06 deposited with the CCDC.    2019-07-16 downloaded from the CCDC.
;
_cell_angle_alpha 90
_cell_angle_beta 96.5938(10)
_cell_angle_gamma 90
_cell_formula_units_Z 2
_cell_length_a 8.31307(9)
_cell_length_b 31.0196(3)
_cell_length_c 9.76421(10)
_cell_measurement_reflns_used 13269
_cell_measurement_temperature 130(1)
_cell_measurement_theta_max 75.7090
_cell_measurement_theta_min 2.8360
_cell_volume 2501.22(4)
_computing_cell_refinement 'CrysAlisPro 1.171.38.43c (Rigaku OD, 2015)'
_computing_data_collection 'CrysAlisPro 1.171.38.43c (Rigaku OD, 2015)'
_computing_data_reduction 'CrysAlisPro 1.171.38.43c (Rigaku OD, 2015)'
_computing_molecular_graphics 'Mercury (Macrae et al., 2008)'
_computing_publication_material 'SHELXL-2014/7 (Sheldrick, 2015)'
_computing_structure_refinement 'SHELXL (Sheldrick, 2015)'
_computing_structure_solution 'SHELXT (Sheldrick, 2015)'
_diffrn_ambient_environment N~2~
_diffrn_ambient_temperature 130(1)
_diffrn_detector 'CCD plate'
_diffrn_detector_area_resol_mean 10.5357
_diffrn_detector_type Atlas
_diffrn_measured_fraction_theta_full 1.000
_diffrn_measured_fraction_theta_max 0.984
_diffrn_measurement_device 'four-circle diffractometer'
_diffrn_measurement_device_type 'SuperNova, Single source at offset/far, Atlas'
_diffrn_radiation_monochromator mirror
_diffrn_radiation_probe x-ray
_diffrn_radiation_type 'Cu K\a'
_diffrn_radiation_wavelength 1.54184
_diffrn_reflns_av_R_equivalents 0.1200
_diffrn_reflns_av_unetI/netI 0.0596
_diffrn_reflns_Laue_measured_fraction_full 1.000
_diffrn_reflns_Laue_measured_fraction_max 0.984
_diffrn_reflns_limit_h_max 10
_diffrn_reflns_limit_h_min -9
_diffrn_reflns_limit_k_max 38
_diffrn_reflns_limit_k_min -38
_diffrn_reflns_limit_l_max 12
_diffrn_reflns_limit_l_min -12
_diffrn_reflns_number 23499
_diffrn_reflns_point_group_measured_fraction_full 1.000
_diffrn_reflns_point_group_measured_fraction_max 0.984
_diffrn_reflns_theta_full 67.500
_diffrn_reflns_theta_max 76.169
_diffrn_reflns_theta_min 2.849
_diffrn_source 'micro-focus sealed X-ray tube'
_diffrn_source_type 'SuperNova (Cu) X-ray Source'
_exptl_absorpt_coefficient_mu 15.323
_exptl_absorpt_correction_T_max 0.15168
_exptl_absorpt_correction_T_min 0.05176
_exptl_absorpt_correction_type sphere
_exptl_absorpt_process_details
;
CrysAlisPro 1.171.39.46 (Rigaku Oxford Diffraction, 2018)
Spherical absorption correction
 using equivalent radius and absorption coefficient.
Empirical absorption correction using spherical harmonics,
 implemented in SCALE3 ABSPACK scaling algorithm.
;
_exptl_crystal_colour red
_exptl_crystal_density_diffrn 1.678
_exptl_crystal_description plate
_exptl_crystal_F_000 1268
_exptl_crystal_size_max 0.45
_exptl_crystal_size_mid 0.2
_exptl_crystal_size_min 0.07
_exptl_crystal_size_rad 0.12
_refine_diff_density_max 1.834
_refine_diff_density_min -1.000
_refine_diff_density_rms 0.176
_refine_ls_extinction_method none
_refine_ls_goodness_of_fit_ref 1.021
_refine_ls_hydrogen_treatment constr
_refine_ls_matrix_type full
_refine_ls_number_parameters 292
_refine_ls_number_reflns 5159
_refine_ls_number_restraints 0
_refine_ls_restrained_S_all 1.021
_refine_ls_R_factor_all 0.0947
_refine_ls_R_factor_gt 0.0854
_refine_ls_shift/su_max 0.001
_refine_ls_shift/su_mean 0.000
_refine_ls_structure_factor_coef Fsqd
_refine_ls_weighting_details 'w=1/[\s^2^(Fo^2^)+(0.0980P)^2^+15.2744P] where P=(Fo^2^+2Fc^2^)/3'
_refine_ls_weighting_scheme calc
_refine_ls_wR_factor_gt 0.2105
_refine_ls_wR_factor_ref 0.2202
_reflns_Friedel_coverage 0.000
_reflns_number_gt 4406
_reflns_number_total 5159
_reflns_threshold_expression 'I > 2\s(I)'
_cod_data_source_file c9nj02413a2.cif
_cod_data_source_block 2
_cod_depositor_comments
;
The following automatic conversions were performed:
data name '__diffrn_ambient_environment' replaced with
'_diffrn_ambient_environment'.

Automatic conversion script
Id: cif_correct_tags 4968 2017-02-21 14:55:21Z antanas 

 Adding full bibliography for 7058617--7058618.cif.
;
_cod_database_code 7058618
_shelx_shelxl_version_number 2014/7
_shelx_space_group_comment
;
The symmetry employed for this shelxl refinement is uniquely defined
by the following loop, which should always be used as a source of
symmetry information in preference to the above space-group names.
They are only intended as comments.
;

loop_
_space_group_symop_operation_xyz
'x, y, z'
'-x+1/2, y+1/2, -z+1/2'
'-x, -y, -z'
'x-1/2, -y-1/2, z-1/2'

loop_
_atom_site_label
_atom_site_type_symbol
_atom_site_fract_x
_atom_site_fract_y
_atom_site_fract_z
_atom_site_U_iso_or_equiv
_atom_site_adp_type
_atom_site_occupancy
_atom_site_site_symmetry_order
_atom_site_calc_flag
_atom_site_refinement_flags_posn
_atom_site_refinement_flags_adp
_atom_site_refinement_flags_occupancy
_atom_site_disorder_assembly
_atom_site_disorder_group
Fe1 Fe 0.67014(10) 0.60401(3) 0.53314(9) 0.0328(3) Uani 1 1 d . . . . .
Cl1 Cl 0.7445(2) 0.57041(6) 0.35372(17) 0.0472(4) Uani 1 1 d . . . . .
Cl2 Cl 0.59132(19) 0.56907(5) 0.70746(18) 0.0468(4) Uani 1 1 d . . . . .
N1 N 0.4317(6) 0.62306(17) 0.4409(5) 0.0370(11) Uani 1 1 d . . . . .
C2 C 0.3130(8) 0.5959(2) 0.3905(7) 0.0452(15) Uani 1 1 d . . . . .
C21 C 0.3417(10) 0.5486(3) 0.3920(10) 0.059(2) Uani 1 1 d . . . . .
H21A H 0.4382 0.5422 0.3467 0.089 Uiso 1 1 calc R U . . .
H21B H 0.2477 0.5340 0.3429 0.089 Uiso 1 1 calc R U . . .
H21C H 0.3582 0.5384 0.4876 0.089 Uiso 1 1 calc R U . . .
C3 C 0.1615(8) 0.6125(3) 0.3358(7) 0.0520(18) Uani 1 1 d . . . . .
H3 H 0.0772 0.5933 0.3010 0.062 Uiso 1 1 calc R U . . .
C4 C 0.1354(9) 0.6557(3) 0.3325(8) 0.057(2) Uani 1 1 d . . . . .
H4 H 0.0334 0.6669 0.2951 0.069 Uiso 1 1 calc R U . . .
C5 C 0.2580(9) 0.6832(3) 0.3839(7) 0.0500(17) Uani 1 1 d . . . . .
H5 H 0.2417 0.7135 0.3821 0.060 Uiso 1 1 calc R U . . .
C6 C 0.4049(8) 0.6660(2) 0.4382(6) 0.0372(13) Uani 1 1 d . . . . .
C7 C 0.5427(8) 0.6928(2) 0.4950(6) 0.0385(13) Uani 1 1 d . . . . .
N8 N 0.6749(5) 0.67007(17) 0.5411(5) 0.0335(11) Uani 1 1 d . . . . .
C9 C 0.8127(8) 0.6898(2) 0.5928(6) 0.0378(13) Uani 1 1 d . . . . .
C10 C 0.8204(9) 0.7347(2) 0.5969(7) 0.0455(15) Uani 1 1 d . . . . .
H10 H 0.9183 0.7489 0.6306 0.055 Uiso 1 1 calc R U . . .
C11 C 0.6851(10) 0.7579(2) 0.5517(7) 0.0508(17) Uani 1 1 d . . . . .
H11 H 0.6882 0.7885 0.5558 0.061 Uiso 1 1 calc R U . . .
C12 C 0.5441(9) 0.7373(2) 0.5004(7) 0.0435(15) Uani 1 1 d . . . . .
H12 H 0.4497 0.7534 0.4694 0.052 Uiso 1 1 calc R U . . .
C13 C 0.9471(8) 0.6608(2) 0.6400(6) 0.0371(13) Uani 1 1 d . . . . .
N14 N 0.9116(6) 0.61830(17) 0.6279(5) 0.0354(11) Uani 1 1 d . . . . .
C15 C 1.0244(8) 0.5886(2) 0.6714(7) 0.0406(14) Uani 1 1 d . . . . .
C151 C 0.9853(8) 0.5417(2) 0.6597(8) 0.0455(15) Uani 1 1 d . . . . .
H15A H 0.9164 0.5336 0.7305 0.068 Uiso 1 1 calc R U . . .
H15B H 1.0858 0.5249 0.6726 0.068 Uiso 1 1 calc R U . . .
H15C H 0.9282 0.5357 0.5682 0.068 Uiso 1 1 calc R U . . .
C16 C 1.1803(8) 0.6020(3) 0.7298(7) 0.0487(17) Uani 1 1 d . . . . .
H16 H 1.2594 0.5812 0.7623 0.058 Uiso 1 1 calc R U . . .
C17 C 1.2162(8) 0.6447(3) 0.7392(7) 0.0508(17) Uani 1 1 d . . . . .
H17 H 1.3214 0.6539 0.7760 0.061 Uiso 1 1 calc R U . . .
C18 C 1.0998(9) 0.6746(2) 0.6952(7) 0.0477(16) Uani 1 1 d . . . . .
H18 H 1.1236 0.7045 0.7026 0.057 Uiso 1 1 calc R U . . .
Fe1A Fe 0.66342(11) 0.67035(3) 0.03104(9) 0.0348(3) Uani 1 1 d . . . . .
Cl1A Cl 0.4795(3) 0.62316(7) 0.0670(2) 0.0630(5) Uani 1 1 d . . . . .
Cl2A Cl 0.8936(2) 0.64554(6) -0.02302(18) 0.0508(4) Uani 1 1 d . . . . .
Cl3A Cl 0.5598(2) 0.71337(5) -0.13624(16) 0.0442(4) Uani 1 1 d . . . . .
Cl4A Cl 0.7289(2) 0.71011(5) 0.21634(16) 0.0450(4) Uani 1 1 d . . . . .
C1B C 0.8356(13) 0.4948(3) 1.0036(9) 0.069(2) Uani 1 1 d . . . . .
H1B H 0.7223 0.4916 1.0060 0.083 Uiso 0.5 1 calc R U P A 1
C11B C 0.670(2) 0.4918(6) 1.012(2) 0.071(5) Uani 0.5 1 d . . P B 2
H11A H 0.6513 0.4792 1.1006 0.106 Uiso 0.5 1 calc R U P B 2
H11B H 0.6199 0.4735 0.9368 0.106 Uiso 0.5 1 calc R U P B 2
H11C H 0.6216 0.5206 1.0032 0.106 Uiso 0.5 1 calc R U P B 2
C2B C 0.9085(14) 0.5346(3) 1.0315(9) 0.071(3) Uani 1 1 d . . . . .
H2B H 0.8446 0.5584 1.0536 0.085 Uiso 1 1 calc R U . . .
C3B C 1.0732(14) 0.5399(3) 1.0274(9) 0.072(3) Uani 1 1 d . . . . .
H3B H 1.1223 0.5673 1.0459 0.086 Uiso 1 1 calc R U . . .

loop_
_atom_site_aniso_label
_atom_site_aniso_U_11
_atom_site_aniso_U_22
_atom_site_aniso_U_33
_atom_site_aniso_U_23
_atom_site_aniso_U_13
_atom_site_aniso_U_12
Fe1 0.0256(5) 0.0319(5) 0.0398(5) 0.0000(4) -0.0011(4) -0.0001(3)
Cl1 0.0388(8) 0.0543(9) 0.0468(8) -0.0110(7) -0.0024(6) 0.0039(7)
Cl2 0.0346(8) 0.0512(9) 0.0539(9) 0.0146(7) 0.0022(7) 0.0010(7)
N1 0.029(2) 0.042(3) 0.040(3) 0.005(2) 0.001(2) 0.003(2)
C2 0.034(3) 0.056(4) 0.046(4) 0.002(3) 0.002(3) -0.007(3)
C21 0.046(4) 0.051(4) 0.076(5) -0.004(4) -0.014(4) -0.019(3)
C3 0.029(3) 0.082(5) 0.043(4) 0.001(4) -0.004(3) -0.008(3)
C4 0.034(4) 0.093(6) 0.043(4) 0.007(4) 0.001(3) 0.016(4)
C5 0.039(4) 0.064(4) 0.047(4) 0.009(3) 0.006(3) 0.019(3)
C6 0.031(3) 0.047(3) 0.033(3) 0.004(2) -0.001(2) 0.008(3)
C7 0.044(4) 0.039(3) 0.034(3) 0.003(2) 0.010(3) 0.005(3)
N8 0.022(2) 0.038(3) 0.040(3) 0.002(2) 0.002(2) 0.0026(19)
C9 0.042(3) 0.034(3) 0.038(3) 0.000(2) 0.010(3) -0.002(3)
C10 0.058(4) 0.037(3) 0.041(3) -0.003(3) 0.008(3) -0.012(3)
C11 0.071(5) 0.031(3) 0.051(4) 0.000(3) 0.009(4) -0.002(3)
C12 0.048(4) 0.040(3) 0.044(3) 0.003(3) 0.008(3) 0.013(3)
C13 0.034(3) 0.044(3) 0.034(3) -0.001(2) 0.003(2) -0.003(3)
N14 0.030(3) 0.040(3) 0.036(3) -0.002(2) 0.001(2) 0.000(2)
C15 0.030(3) 0.045(3) 0.046(3) -0.001(3) 0.003(3) -0.001(3)
C151 0.034(3) 0.042(3) 0.057(4) 0.000(3) -0.007(3) 0.010(3)
C16 0.029(3) 0.070(5) 0.046(4) 0.002(3) 0.001(3) -0.002(3)
C17 0.034(3) 0.068(5) 0.048(4) -0.001(3) -0.002(3) -0.015(3)
C18 0.047(4) 0.049(4) 0.046(4) -0.003(3) 0.002(3) -0.018(3)
Fe1A 0.0330(5) 0.0336(5) 0.0367(5) 0.0002(4) -0.0005(4) -0.0011(4)
Cl1A 0.0586(11) 0.0662(12) 0.0612(11) 0.0191(9) -0.0055(9) -0.0269(9)
Cl2A 0.0481(9) 0.0512(9) 0.0539(9) -0.0060(7) 0.0088(7) 0.0106(7)
Cl3A 0.0452(9) 0.0424(8) 0.0431(8) 0.0072(6) -0.0033(6) -0.0048(6)
Cl4A 0.0462(9) 0.0467(8) 0.0399(8) -0.0071(6) -0.0043(6) 0.0100(7)
C1B 0.090(7) 0.066(5) 0.050(4) 0.013(4) 0.007(4) 0.022(5)
C11B 0.071(12) 0.060(10) 0.080(12) 0.004(9) 0.004(10) -0.013(9)
C2B 0.109(8) 0.046(4) 0.059(5) 0.003(4) 0.016(5) 0.022(5)
C3B 0.100(8) 0.063(5) 0.055(5) 0.005(4) 0.013(5) 0.026(5)

loop_
_atom_type_symbol
_atom_type_description
_atom_type_scat_dispersion_real
_atom_type_scat_dispersion_imag
_atom_type_scat_source
C C 0.0181 0.0091 'International Tables Vol C Tables 4.2.6.8 and 6.1.1.4'
H H 0.0000 0.0000 'International Tables Vol C Tables 4.2.6.8 and 6.1.1.4'
Cl Cl 0.3639 0.7018 'International Tables Vol C Tables 4.2.6.8 and 6.1.1.4'
Fe Fe -1.1336 3.1974 'International Tables Vol C Tables 4.2.6.8 and 6.1.1.4'
N N 0.0311 0.0180 'International Tables Vol C Tables 4.2.6.8 and 6.1.1.4'

loop_
_geom_angle_atom_site_label_1
_geom_angle_atom_site_label_2
_geom_angle_atom_site_label_3
_geom_angle
_geom_angle_site_symmetry_1
N8 Fe1 N14 76.44(19) .
N8 Fe1 N1 75.9(2) .
N14 Fe1 N1 152.3(2) .
N8 Fe1 Cl2 118.24(15) .
N14 Fe1 Cl2 96.63(15) .
N1 Fe1 Cl2 96.75(15) .
N8 Fe1 Cl1 120.02(15) .
N14 Fe1 Cl1 96.12(14) .
N1 Fe1 Cl1 97.26(15) .
Cl2 Fe1 Cl1 121.74(8) .
C2 N1 C6 119.8(6) .
C2 N1 Fe1 125.4(5) .
C6 N1 Fe1 114.8(4) .
N1 C2 C3 119.8(7) .
N1 C2 C21 120.2(6) .
C3 C2 C21 120.0(7) .
C2 C21 H21A 109.5 .
C2 C21 H21B 109.5 .
H21A C21 H21B 109.5 .
C2 C21 H21C 109.5 .
H21A C21 H21C 109.5 .
H21B C21 H21C 109.5 .
C4 C3 C2 120.2(7) .
C4 C3 H3 119.9 .
C2 C3 H3 119.9 .
C3 C4 C5 119.5(7) .
C3 C4 H4 120.2 .
C5 C4 H4 120.2 .
C4 C5 C6 118.9(7) .
C4 C5 H5 120.5 .
C6 C5 H5 120.5 .
N1 C6 C5 121.7(7) .
N1 C6 C7 115.5(5) .
C5 C6 C7 122.8(6) .
N8 C7 C12 120.6(6) .
N8 C7 C6 113.8(6) .
C12 C7 C6 125.6(6) .
C7 N8 C9 121.1(6) .
C7 N8 Fe1 120.1(4) .
C9 N8 Fe1 118.8(4) .
N8 C9 C10 120.0(6) .
N8 C9 C13 115.1(5) .
C10 C9 C13 124.9(6) .
C11 C10 C9 119.0(7) .
C11 C10 H10 120.5 .
C9 C10 H10 120.5 .
C10 C11 C12 120.4(6) .
C10 C11 H11 119.8 .
C12 C11 H11 119.8 .
C11 C12 C7 118.7(6) .
C11 C12 H12 120.6 .
C7 C12 H12 120.6 .
N14 C13 C18 120.9(6) .
N14 C13 C9 114.8(5) .
C18 C13 C9 124.3(6) .
C15 N14 C13 120.1(5) .
C15 N14 Fe1 125.0(4) .
C13 N14 Fe1 114.9(4) .
N14 C15 C16 119.9(6) .
N14 C15 C151 120.3(6) .
C16 C15 C151 119.8(6) .
C15 C151 H15A 109.5 .
C15 C151 H15B 109.5 .
H15A C151 H15B 109.5 .
C15 C151 H15C 109.5 .
H15A C151 H15C 109.5 .
H15B C151 H15C 109.5 .
C17 C16 C15 119.8(7) .
C17 C16 H16 120.1 .
C15 C16 H16 120.1 .
C16 C17 C18 119.7(6) .
C16 C17 H17 120.1 .
C18 C17 H17 120.1 .
C17 C18 C13 119.6(7) .
C17 C18 H18 120.2 .
C13 C18 H18 120.2 .
Cl1A Fe1A Cl2A 117.01(9) .
Cl1A Fe1A Cl4A 110.83(9) .
Cl2A Fe1A Cl4A 104.77(7) .
Cl1A Fe1A Cl3A 107.75(8) .
Cl2A Fe1A Cl3A 108.23(8) .
Cl4A Fe1A Cl3A 107.91(7) .
C3B C1B C2B 120.1(10) 3_767
C3B C1B C11B 122.5(13) 3_767
C2B C1B C11B 117.4(12) .
C3B C1B H1B 120.0 3_767
C2B C1B H1B 120.0 .
C1B C11B H11A 109.5 .
C1B C11B H11B 109.5 .
H11A C11B H11B 109.5 .
C1B C11B H11C 109.5 .
H11A C11B H11C 109.5 .
H11B C11B H11C 109.5 .
C3B C2B C1B 120.8(9) .
C3B C2B H2B 119.6 .
C1B C2B H2B 119.6 .
C1B C3B C2B 119.1(10) 3_767
C1B C3B H3B 120.5 3_767
C2B C3B H3B 120.5 .

loop_
_geom_bond_atom_site_label_1
_geom_bond_atom_site_label_2
_geom_bond_distance
_geom_bond_site_symmetry_2
Fe1 N8 2.051(5) .
Fe1 N14 2.157(5) .
Fe1 N1 2.163(5) .
Fe1 Cl2 2.1811(18) .
Fe1 Cl1 2.1878(18) .
N1 C2 1.347(9) .
N1 C6 1.350(8) .
C2 C3 1.407(10) .
C2 C21 1.487(11) .
C21 H21A 0.9800 .
C21 H21B 0.9800 .
C21 H21C 0.9800 .
C3 C4 1.359(12) .
C3 H3 0.9500 .
C4 C5 1.379(12) .
C4 H4 0.9500 .
C5 C6 1.382(9) .
C5 H5 0.9500 .
C6 C7 1.471(9) .
C7 N8 1.339(8) .
C7 C12 1.383(9) .
N8 C9 1.345(8) .
C9 C10 1.393(9) .
C9 C13 1.467(9) .
C10 C11 1.367(11) .
C10 H10 0.9500 .
C11 C12 1.378(11) .
C11 H11 0.9500 .
C12 H12 0.9500 .
C13 N14 1.354(8) .
C13 C18 1.388(9) .
N14 C15 1.347(8) .
C15 C16 1.417(9) .
C15 C151 1.493(9) .
C151 H15A 0.9800 .
C151 H15B 0.9800 .
C151 H15C 0.9800 .
C16 C17 1.360(11) .
C16 H16 0.9500 .
C17 C18 1.372(11) .
C17 H17 0.9500 .
C18 H18 0.9500 .
Fe1A Cl1A 2.174(2) .
Fe1A Cl2A 2.1828(19) .
Fe1A Cl4A 2.2056(18) .
Fe1A Cl3A 2.2064(18) .
C1B C3B 1.370(13) 3_767
C1B C2B 1.389(14) .
C1B C11B 1.39(2) .
C1B H1B 0.9500 .
C11B H11A 0.9800 .
C11B H11B 0.9800 .
C11B H11C 0.9800 .
C2B C3B 1.384(15) .
C2B H2B 0.9500 .
C3B C1B 1.370(13) 3_767
C3B H3B 0.9500 .

loop_
_geom_torsion_atom_site_label_1
_geom_torsion_atom_site_label_2
_geom_torsion_atom_site_label_3
_geom_torsion_atom_site_label_4
_geom_torsion
_geom_torsion_site_symmetry_1
_geom_torsion_site_symmetry_4
C6 N1 C2 C3 -0.3(10) . .
Fe1 N1 C2 C3 178.6(5) . .
C6 N1 C2 C21 179.5(7) . .
Fe1 N1 C2 C21 -1.7(9) . .
N1 C2 C3 C4 0.6(11) . .
C21 C2 C3 C4 -179.1(7) . .
C2 C3 C4 C5 -0.4(11) . .
C3 C4 C5 C6 -0.2(11) . .
C2 N1 C6 C5 -0.4(9) . .
Fe1 N1 C6 C5 -179.3(5) . .
C2 N1 C6 C7 -179.6(6) . .
Fe1 N1 C6 C7 1.4(7) . .
C4 C5 C6 N1 0.6(10) . .
C4 C5 C6 C7 179.8(6) . .
N1 C6 C7 N8 0.0(8) . .
C5 C6 C7 N8 -179.3(6) . .
N1 C6 C7 C12 178.7(6) . .
C5 C6 C7 C12 -0.6(10) . .
C12 C7 N8 C9 -0.6(9) . .
C6 C7 N8 C9 178.2(5) . .
C12 C7 N8 Fe1 179.7(4) . .
C6 C7 N8 Fe1 -1.6(7) . .
C7 N8 C9 C10 -1.0(9) . .
Fe1 N8 C9 C10 178.7(5) . .
C7 N8 C9 C13 179.7(5) . .
Fe1 N8 C9 C13 -0.6(7) . .
N8 C9 C10 C11 2.0(9) . .
C13 C9 C10 C11 -178.9(6) . .
C9 C10 C11 C12 -1.3(10) . .
C10 C11 C12 C7 -0.3(10) . .
N8 C7 C12 C11 1.3(9) . .
C6 C7 C12 C11 -177.4(6) . .
N8 C9 C13 N14 -1.6(8) . .
C10 C9 C13 N14 179.2(6) . .
N8 C9 C13 C18 179.3(6) . .
C10 C9 C13 C18 0.1(10) . .
C18 C13 N14 C15 0.9(9) . .
C9 C13 N14 C15 -178.2(5) . .
C18 C13 N14 Fe1 -178.0(5) . .
C9 C13 N14 Fe1 2.9(7) . .
C13 N14 C15 C16 0.0(9) . .
Fe1 N14 C15 C16 178.8(5) . .
C13 N14 C15 C151 179.3(6) . .
Fe1 N14 C15 C151 -1.9(9) . .
N14 C15 C16 C17 -1.3(10) . .
C151 C15 C16 C17 179.4(7) . .
C15 C16 C17 C18 1.7(11) . .
C16 C17 C18 C13 -0.8(11) . .
N14 C13 C18 C17 -0.5(10) . .
C9 C13 C18 C17 178.6(6) . .
C3B C1B C2B C3B 0.5(15) 3_767 .
C11B C1B C2B C3B 179.1(12) . .
C1B C2B C3B C1B -0.5(15) . 3_767
